data_7224831
loop_
_publ_author_name
'Kumar, Prashant'
'Irrgang, Torsten'
'Kostakis, George E.'
'Kempe, Rhett'

_publ_section_title
;
 Phosphine-free Chiral Iridium Catalysts for Asymmetric Catalytic
 Hydrogenation of Simple Ketones
;
_journal_name_full 'RSC Adv.'
_journal_paper_doi 10.1039/C6RA04524C
_journal_year 2016
_chemical_absolute_configuration syn
_chemical_formula_sum 'C27 H40 Ir2 N2 O'
_chemical_formula_weight 793.01
_chemical_name_systematic
;
 ?
;
_space_group_IT_number 4
_symmetry_cell_setting monoclinic
_symmetry_space_group_name_Hall 'P 2yb'
_symmetry_space_group_name_H-M 'P 1 21 1'
_atom_sites_solution_hydrogens geom
_atom_sites_solution_primary direct
_atom_sites_solution_secondary difmap
_audit_creation_method SHELXL-97
_audit_update_record
;
2015-11-17 deposited with the CCDC.
2016-04-04 downloaded from the CCDC.
;
_cell_angle_alpha 90.00
_cell_angle_beta 113.115(3)
_cell_angle_gamma 90.00
_cell_formula_units_Z 2
_cell_length_a 11.7050(5)
_cell_length_b 9.4170(4)
_cell_length_c 12.4450(5)
_cell_measurement_reflns_used 23984
_cell_measurement_temperature 133(2)
_cell_volume 1261.64(10)
_computing_cell_refinement X-AREA-STOE
_computing_data_collection X-AREA-STOE
_computing_data_reduction X-AREA-STOE
_computing_structure_refinement 'SHELXL-97 (Sheldrick, 1997)'
_computing_structure_solution SIR-97
_diffrn_ambient_temperature 133(2)
_diffrn_measured_fraction_theta_full 1.000
_diffrn_measured_fraction_theta_max 1.000
_diffrn_measurement_device_type STOE-IPDSII
_diffrn_measurement_method Omega-Scan
_diffrn_radiation_monochromator graphite
_diffrn_radiation_source 'fine-focus sealed tube'
_diffrn_radiation_type MoK\a
_diffrn_radiation_wavelength 0.71069
_diffrn_reflns_av_R_equivalents 0.0357
_diffrn_reflns_av_sigmaI/netI 0.0413
_diffrn_reflns_limit_h_max 14
_diffrn_reflns_limit_h_min -14
_diffrn_reflns_limit_k_max 11
_diffrn_reflns_limit_k_min -11
_diffrn_reflns_limit_l_max 15
_diffrn_reflns_limit_l_min -15
_diffrn_reflns_number 9014
_diffrn_reflns_theta_full 25.61
_diffrn_reflns_theta_max 25.61
_diffrn_reflns_theta_min 1.78
_exptl_absorpt_coefficient_mu 10.559
_exptl_absorpt_correction_T_max 0.3282
_exptl_absorpt_correction_T_min 0.1767
_exptl_absorpt_correction_type numerical
_exptl_crystal_colour red
_exptl_crystal_density_diffrn 2.087
_exptl_crystal_density_method 'not measured'
_exptl_crystal_description plate
_exptl_crystal_F_000 756
_exptl_crystal_size_max 0.19
_exptl_crystal_size_mid 0.19
_exptl_crystal_size_min 0.11
_refine_diff_density_max 2.198
_refine_diff_density_min -0.758
_refine_diff_density_rms 0.165
_refine_ls_abs_structure_details 'Flack H D (1983), Acta Cryst. A39, 876-881'
_refine_ls_abs_structure_Flack -0.014(14)
_refine_ls_extinction_method none
_refine_ls_goodness_of_fit_ref 1.027
_refine_ls_hydrogen_treatment constr
_refine_ls_matrix_type full
_refine_ls_number_parameters 291
_refine_ls_number_reflns 4712
_refine_ls_number_restraints 1
_refine_ls_restrained_S_all 1.027
_refine_ls_R_factor_all 0.0284
_refine_ls_R_factor_gt 0.0263
_refine_ls_shift/su_max 0.001
_refine_ls_shift/su_mean 0.000
_refine_ls_structure_factor_coef Fsqd
_refine_ls_weighting_details 'calc w=1/[\s^2^(Fo^2^)+(0.0370P)^2^+0.0000P] where P=(Fo^2^+2Fc^2^)/3'
_refine_ls_weighting_scheme calc
_refine_ls_wR_factor_gt 0.0600
_refine_ls_wR_factor_ref 0.0605
_reflns_number_gt 4465
_reflns_number_total 4712
_reflns_threshold_expression >2sigma(I)
_cod_data_source_file c6ra04524c2.cif
_cod_data_source_block t138mpchima
_cod_original_cell_volume 1261.64(9)
_cod_original_sg_symbol_H-M P2(1)
_cod_database_code 7224831
_cell_measurement_2theta_min 3.56
_cell_measurement_2theta_max 52.31

loop_
_symmetry_equiv_pos_as_xyz
'x, y, z'
'-x, y+1/2, -z'

loop_
_atom_site_label
_atom_site_type_symbol
_atom_site_fract_x
_atom_site_fract_y
_atom_site_fract_z
_atom_site_U_iso_or_equiv
_atom_site_adp_type
_atom_site_occupancy
_atom_site_symmetry_multiplicity
_atom_site_calc_flag
_atom_site_refinement_flags
C1 C 1.1479(7) 0.4402(9) 0.7995(7) 0.0283(17) Uani 1 1 d .
H1 H 1.1640 0.5148 0.7500 0.034 Uiso 1 1 calc R
C2 C 1.0628(8) 0.4807(9) 0.8456(7) 0.0302(19) Uani 1 1 d .
H2 H 1.0293 0.5787 0.8228 0.036 Uiso 1 1 calc R
C3 C 1.0650(8) 0.4329(11) 0.9636(8) 0.039(2) Uani 1 1 d .
H3A H 1.1350 0.4800 1.0269 0.047 Uiso 1 1 calc R
H3B H 0.9870 0.4628 0.9703 0.047 Uiso 1 1 calc R
C4 C 1.0791(9) 0.2733(10) 0.9788(8) 0.038(2) Uani 1 1 d .
H4A H 1.0362 0.2412 1.0290 0.045 Uiso 1 1 calc R
H4B H 1.1683 0.2499 1.0194 0.045 Uiso 1 1 calc R
C5 C 1.0266(7) 0.1930(10) 0.8639(7) 0.030(2) Uani 1 1 d .
H5 H 0.9606 0.1225 0.8581 0.036 Uiso 1 1 calc R
C6 C 1.0977(8) 0.1572(9) 0.7990(7) 0.0291(18) Uani 1 1 d .
H6 H 1.0730 0.0651 0.7560 0.035 Uiso 1 1 calc R
C7 C 1.2313(8) 0.1920(11) 0.8352(9) 0.045(2) Uani 1 1 d .
H7A H 1.2578 0.1663 0.7714 0.054 Uiso 1 1 calc R
H7B H 1.2806 0.1344 0.9045 0.054 Uiso 1 1 calc R
C8 C 1.2586(7) 0.3492(12) 0.8646(8) 0.041(2) Uani 1 1 d .
H8A H 1.2835 0.3632 0.9496 0.049 Uiso 1 1 calc R
H8B H 1.3290 0.3789 0.8444 0.049 Uiso 1 1 calc R
C9 C 0.8224(7) 0.4465(9) 0.4915(6) 0.0243(16) Uani 1 1 d .
H9A H 0.8329 0.4945 0.4252 0.029 Uiso 1 1 calc R
H9B H 0.7444 0.4820 0.4953 0.029 Uiso 1 1 calc R
C10 C 0.8106(7) 0.2890(8) 0.4686(6) 0.0221(16) Uani 1 1 d .
H10 H 0.8758 0.2589 0.4402 0.027 Uiso 1 1 calc R
C11 C 0.6839(7) 0.2459(8) 0.3783(7) 0.0277(18) Uani 1 1 d .
H11A H 0.6214 0.2604 0.4125 0.033 Uiso 1 1 calc R
H11B H 0.6859 0.1432 0.3623 0.033 Uiso 1 1 calc R
C12 C 0.6416(7) 0.3259(11) 0.2625(6) 0.0352(18) Uani 1 1 d .
H12 H 0.6348 0.4287 0.2794 0.042 Uiso 1 1 calc R
C13 C 0.5136(10) 0.2756(12) 0.1819(10) 0.060(3) Uani 1 1 d .
H13A H 0.5155 0.1729 0.1701 0.090 Uiso 1 1 calc R
H13B H 0.4886 0.3242 0.1065 0.090 Uiso 1 1 calc R
H13C H 0.4539 0.2970 0.2171 0.090 Uiso 1 1 calc R
C14 C 0.7329(9) 0.3141(11) 0.2039(8) 0.046(2) Uani 1 1 d .
H14A H 0.8146 0.3480 0.2574 0.070 Uiso 1 1 calc R
H14B H 0.7038 0.3719 0.1327 0.070 Uiso 1 1 calc R
H14C H 0.7394 0.2147 0.1837 0.070 Uiso 1 1 calc R
C15 C 0.8404(6) 0.0711(8) 0.5857(6) 0.0188(14) Uani 1 1 d .
C16 C 0.8830(7) -0.0241(8) 0.5248(7) 0.0247(16) Uani 1 1 d .
H16 H 0.9125 0.0076 0.4679 0.030 Uiso 1 1 calc R
C17 C 0.8811(6) -0.1662(10) 0.5499(6) 0.0276(16) Uani 1 1 d .
H17 H 0.9115 -0.2336 0.5108 0.033 Uiso 1 1 calc R
C18 C 0.8356(7) -0.2127(8) 0.6311(7) 0.0281(17) Uani 1 1 d .
H18 H 0.8352 -0.3109 0.6485 0.034 Uiso 1 1 calc R
C19 C 0.7912(7) -0.1139(8) 0.6857(7) 0.0257(16) Uani 1 1 d .
H19 H 0.7591 -0.1443 0.7412 0.031 Uiso 1 1 calc R
C20 C 0.7035(8) 0.4156(10) 0.7555(10) 0.044(2) Uani 1 1 d .
H20 H 0.7713 0.4827 0.7596 0.053 Uiso 1 1 calc R
C21 C 0.6102(8) 0.4057(9) 0.6430(10) 0.039(2) Uani 1 1 d .
H21 H 0.6229 0.4674 0.5832 0.047 Uiso 1 1 calc R
C22 C 0.4742(8) 0.3784(11) 0.6219(11) 0.047(3) Uani 1 1 d .
H22A H 0.4561 0.4232 0.6855 0.056 Uiso 1 1 calc R
H22B H 0.4203 0.4239 0.5475 0.056 Uiso 1 1 calc R
C23 C 0.4433(8) 0.2265(13) 0.6166(10) 0.049(2) Uani 1 1 d .
H23A H 0.4067 0.1964 0.5337 0.059 Uiso 1 1 calc R
H23B H 0.3796 0.2125 0.6495 0.059 Uiso 1 1 calc R
C24 C 0.5551(8) 0.1314(10) 0.6829(8) 0.037(2) Uani 1 1 d .
H24 H 0.5423 0.0294 0.6587 0.044 Uiso 1 1 calc R
C25 C 0.6377(8) 0.1520(10) 0.8022(8) 0.037(2) Uani 1 1 d .
H25 H 0.6725 0.0625 0.8461 0.045 Uiso 1 1 calc R
C26 C 0.6214(11) 0.2696(14) 0.8746(9) 0.059(3) Uani 1 1 d .
H26A H 0.6511 0.2376 0.9569 0.071 Uiso 1 1 calc R
H26B H 0.5318 0.2915 0.8480 0.071 Uiso 1 1 calc R
C27 C 0.6896(11) 0.4024(13) 0.8690(10) 0.060(3) Uani 1 1 d .
H27A H 0.6438 0.4859 0.8799 0.072 Uiso 1 1 calc R
H27B H 0.7728 0.4018 0.9335 0.072 Uiso 1 1 calc R
N1 N 0.8373(5) 0.2212(8) 0.5843(5) 0.0200(12) Uani 1 1 d .
N2 N 0.7922(5) 0.0247(7) 0.6622(5) 0.0204(13) Uani 1 1 d .
O1 O 0.9221(5) 0.4830(5) 0.5952(5) 0.0245(11) Uani 1 1 d .
Ir1 Ir 0.98169(2) 0.32845(3) 0.71440(2) 0.01836(7) Uani 1 1 d .
Ir2 Ir 0.71992(2) 0.21625(4) 0.68581(3) 0.02351(8) Uani 1 1 d .

loop_
_atom_site_aniso_label
_atom_site_aniso_U_11
_atom_site_aniso_U_22
_atom_site_aniso_U_33
_atom_site_aniso_U_23
_atom_site_aniso_U_13
_atom_site_aniso_U_12
C1 0.025(4) 0.029(4) 0.027(4) -0.004(4) 0.007(3) -0.012(4)
C2 0.040(4) 0.019(4) 0.025(4) -0.007(3) 0.005(4) -0.002(3)
C3 0.042(5) 0.046(6) 0.026(4) -0.014(4) 0.010(4) -0.004(4)
C4 0.045(5) 0.044(5) 0.019(4) 0.002(4) 0.005(4) -0.003(4)
C5 0.030(4) 0.033(5) 0.020(4) 0.007(3) 0.004(3) -0.007(3)
C6 0.034(4) 0.022(4) 0.025(4) -0.005(3) 0.005(4) 0.002(3)
C7 0.029(4) 0.047(7) 0.054(6) -0.006(5) 0.012(4) 0.014(4)
C8 0.019(3) 0.054(7) 0.041(5) -0.005(5) 0.003(3) -0.012(4)
C9 0.024(3) 0.028(4) 0.021(4) 0.005(3) 0.010(3) 0.004(3)
C10 0.024(3) 0.026(4) 0.018(4) 0.000(3) 0.010(3) 0.000(3)
C11 0.025(4) 0.025(5) 0.028(4) 0.002(3) 0.004(3) -0.003(3)
C12 0.043(4) 0.027(4) 0.023(4) -0.002(4) 0.000(3) 0.008(4)
C13 0.055(6) 0.048(6) 0.043(6) -0.002(5) -0.016(5) 0.002(5)
C14 0.080(7) 0.036(6) 0.026(4) 0.004(4) 0.024(4) 0.012(5)
C15 0.015(3) 0.028(4) 0.007(3) -0.004(3) -0.003(2) -0.002(3)
C16 0.025(4) 0.024(4) 0.028(4) -0.003(3) 0.013(3) 0.002(3)
C17 0.021(3) 0.029(4) 0.030(4) -0.013(4) 0.007(3) -0.001(4)
C18 0.025(4) 0.016(4) 0.037(4) -0.001(3) 0.005(3) 0.000(3)
C19 0.027(4) 0.024(4) 0.026(4) 0.007(3) 0.009(3) -0.001(3)
C20 0.035(4) 0.028(5) 0.077(7) -0.024(5) 0.031(5) -0.003(4)
C21 0.044(5) 0.018(4) 0.066(7) 0.001(4) 0.033(5) 0.006(3)
C22 0.027(4) 0.041(6) 0.063(7) 0.007(5) 0.006(4) 0.008(4)
C23 0.029(4) 0.052(6) 0.064(7) 0.014(6) 0.015(4) 0.008(5)
C24 0.033(4) 0.039(5) 0.041(5) 0.011(4) 0.018(4) 0.001(4)
C25 0.036(5) 0.053(6) 0.029(5) 0.011(4) 0.019(4) 0.005(4)
C26 0.066(7) 0.090(9) 0.036(5) -0.006(5) 0.035(5) 0.006(6)
C27 0.057(6) 0.069(8) 0.053(7) -0.034(6) 0.021(5) 0.007(6)
N1 0.019(3) 0.026(3) 0.016(3) 0.009(3) 0.007(2) -0.001(3)
N2 0.019(3) 0.018(3) 0.023(3) 0.003(3) 0.007(2) -0.001(2)
O1 0.030(3) 0.020(3) 0.019(3) 0.004(2) 0.005(2) -0.002(2)
Ir1 0.02000(13) 0.01818(14) 0.01686(13) -0.00085(12) 0.00719(10) -0.00054(12)
Ir2 0.02806(15) 0.02117(16) 0.02717(17) 0.00025(13) 0.01715(12) 0.00210(13)

loop_
_atom_type_symbol
_atom_type_description
_atom_type_scat_dispersion_real
_atom_type_scat_dispersion_imag
_atom_type_scat_source
C C 0.0033 0.0016 'International Tables Vol C Tables 4.2.6.8 and 6.1.1.4'
H H 0.0000 0.0000 'International Tables Vol C Tables 4.2.6.8 and 6.1.1.4'
N N 0.0061 0.0033 'International Tables Vol C Tables 4.2.6.8 and 6.1.1.4'
O O 0.0106 0.0060 'International Tables Vol C Tables 4.2.6.8 and 6.1.1.4'
Ir Ir -1.4442 7.9887 'International Tables Vol C Tables 4.2.6.8 and 6.1.1.4'

loop_
_geom_angle_atom_site_label_1
_geom_angle_atom_site_label_2
_geom_angle_atom_site_label_3
_geom_angle
C2 C1 C8 123.0(8)
C2 C1 Ir1 70.8(4)
C8 C1 Ir1 114.8(6)
C1 C2 C3 125.1(8)
C1 C2 Ir1 70.7(5)
C3 C2 Ir1 112.3(6)
C4 C3 C2 111.8(8)
C3 C4 C5 113.1(8)
C6 C5 C4 123.3(8)
C6 C5 Ir1 69.2(5)
C4 C5 Ir1 113.1(6)
C5 C6 C7 124.1(8)
C5 C6 Ir1 72.1(5)
C7 C6 Ir1 112.2(6)
C6 C7 C8 112.5(7)
C1 C8 C7 111.7(7)
O1 C9 C10 113.4(6)
N1 C10 C9 105.7(6)
N1 C10 C11 111.9(6)
C9 C10 C11 113.1(6)
C10 C11 C12 115.2(7)
C13 C12 C14 111.1(8)
C13 C12 C11 109.9(8)
C14 C12 C11 112.9(7)
N2 C15 C16 120.9(7)
N2 C15 N1 108.4(6)
C16 C15 N1 130.7(7)
N2 C15 Ir2 51.7(4)
C16 C15 Ir2 168.1(5)
N1 C15 Ir2 57.7(3)
C17 C16 C15 117.6(7)
C16 C17 C18 121.2(8)
C19 C18 C17 118.5(7)
N2 C19 C18 121.1(7)
C21 C20 C27 127.5(9)
C21 C20 Ir2 72.0(5)
C27 C20 Ir2 112.2(8)
C20 C21 C22 122.2(9)
C20 C21 Ir2 69.5(5)
C22 C21 Ir2 112.6(6)
C23 C22 C21 113.1(8)
C22 C23 C24 113.7(8)
C25 C24 C23 124.4(9)
C25 C24 Ir2 71.7(5)
C23 C24 Ir2 112.1(6)
C24 C25 C26 122.3(8)
C24 C25 Ir2 68.4(5)
C26 C25 Ir2 113.7(7)
C25 C26 C27 113.3(8)
C20 C27 C26 111.8(9)
C15 N1 C10 115.8(6)
C15 N1 Ir1 117.7(4)
C10 N1 Ir1 109.9(4)
C15 N1 Ir2 89.4(4)
C10 N1 Ir2 128.4(4)
Ir1 N1 Ir2 93.6(2)
C19 N2 C15 120.6(7)
C19 N2 Ir2 141.5(5)
C15 N2 Ir2 97.2(5)
C9 O1 Ir1 115.2(5)
O1 Ir1 N1 80.6(2)
O1 Ir1 C1 89.6(3)
N1 Ir1 C1 160.7(3)
O1 Ir1 C2 90.0(3)
N1 Ir1 C2 156.3(3)
C1 Ir1 C2 38.5(3)
O1 Ir1 C6 153.9(3)
N1 Ir1 C6 100.6(3)
C1 Ir1 C6 81.0(4)
C2 Ir1 C6 97.4(3)
O1 Ir1 C5 166.6(3)
N1 Ir1 C5 103.5(3)
C1 Ir1 C5 89.8(3)
C2 Ir1 C5 81.3(3)
C6 Ir1 C5 38.7(3)
O1 Ir1 Ir2 96.95(15)
N1 Ir1 Ir2 44.67(15)
C1 Ir1 Ir2 154.2(2)
C2 Ir1 Ir2 116.3(2)
C6 Ir1 Ir2 102.1(2)
C5 Ir1 Ir2 78.1(2)
N2 Ir2 C24 95.2(3)
N2 Ir2 C20 161.2(3)
C24 Ir2 C20 96.7(4)
N2 Ir2 C25 99.7(3)
C24 Ir2 C25 39.9(3)
C20 Ir2 C25 80.4(4)
N2 Ir2 C21 159.0(3)
C24 Ir2 C21 81.6(4)
C20 Ir2 C21 38.5(4)
C25 Ir2 C21 91.1(4)
N2 Ir2 N1 63.5(2)
C24 Ir2 N1 141.6(3)
C20 Ir2 N1 113.3(3)
C25 Ir2 N1 162.2(3)
C21 Ir2 N1 106.7(3)
N2 Ir2 C15 31.1(2)
C24 Ir2 C15 117.6(3)
C20 Ir2 C15 144.8(3)
C25 Ir2 C15 130.8(3)
C21 Ir2 C15 134.7(3)
N1 Ir2 C15 32.9(3)
N2 Ir2 Ir1 82.73(16)
C24 Ir2 Ir1 174.2(2)
C20 Ir2 Ir1 84.0(2)
C25 Ir2 Ir1 135.0(2)
C21 Ir2 Ir1 102.3(2)
N1 Ir2 Ir1 41.74(16)
C15 Ir2 Ir1 62.71(15)

loop_
_geom_bond_atom_site_label_1
_geom_bond_atom_site_label_2
_geom_bond_distance
C1 C2 1.385(12)
C1 C8 1.498(12)
C1 Ir1 2.097(7)
C2 C3 1.526(13)
C2 Ir1 2.099(8)
C3 C4 1.516(15)
C4 C5 1.518(12)
C5 C6 1.409(12)
C5 Ir1 2.144(8)
C6 C7 1.485(12)
C6 Ir1 2.105(8)
C7 C8 1.528(15)
C9 O1 1.401(9)
C9 C10 1.506(12)
C10 N1 1.491(9)
C10 C11 1.522(10)
C11 C12 1.526(11)
C12 C13 1.515(12)
C12 C14 1.516(12)
C15 N2 1.356(9)
C15 C16 1.387(11)
C15 N1 1.414(11)
C15 Ir2 2.605(7)
C16 C17 1.376(13)
C17 C18 1.385(12)
C18 C19 1.370(11)
C19 N2 1.339(10)
C20 C21 1.401(15)
C20 C27 1.490(16)
C20 Ir2 2.108(8)
C21 C22 1.530(13)
C21 Ir2 2.140(8)
C22 C23 1.471(16)
C23 C24 1.533(12)
C24 C25 1.431(12)
C24 Ir2 2.075(8)
C25 C26 1.487(15)
C25 Ir2 2.118(8)
C26 C27 1.500(18)
N1 Ir1 2.086(6)
N1 Ir2 2.202(5)
N2 Ir2 2.062(6)
O1 Ir1 1.998(5)
Ir1 Ir2 3.1265(4)
